data_1522121
loop_
_publ_author_name
'Venturini, G.'

_publ_section_title
;
 Orthorhombic Tm Ge1.9, with a (Zr Si2)-(Er Ge1.83) intergrowth structure
;
_journal_name_full 'Journal of Alloys Compd.'
_journal_page_first 200
_journal_page_last 204
_journal_volume 308
_journal_year 2000
_chemical_formula_sum 'Ge1.891 Tm'
_chemical_name_systematic 'Tm Ge1.891'
_space_group_IT_number 51
_symmetry_space_group_name_Hall '-P 2a 2a'
_symmetry_space_group_name_H-M 'P m m a'
_cell_angle_alpha 90
_cell_angle_beta 90
_cell_angle_gamma 90
_cell_formula_units_Z 6
_cell_length_a 3.878
_cell_length_b 4.034
_cell_length_c 22.559
_cell_volume 352.910
_citation_journal_id_ASTM JALCEU
_cod_data_source_file Venturini_JALCEU_2000_1399.cif
_cod_data_source_block Ge1.891Tm1
_cod_original_cell_volume 352.9096
_cod_original_formula_sum 'Ge1.891 Tm1'
_cod_database_code 1522121

loop_
_symmetry_equiv_pos_as_xyz
x,y,z
-x+1/2,-y,z
x+1/2,-y,-z
-x,y,-z
-x,-y,-z
x-1/2,y,-z
-x-1/2,y,z
x,-y,z

loop_
_atom_site_label
_atom_site_type_symbol
_atom_site_fract_x
_atom_site_fract_y
_atom_site_fract_z
_atom_site_occupancy
_atom_site_U_iso_or_equiv
Tm2 Tm 0.25 0.5 0.7252 1 0.0
Ge1 Ge 0.25 0 0.8252 1 0.0
Ge6 Ge 0.865 0 0.49 0.336 0.0
Ge2 Ge 0.25 0 0.3063 1 0.0
Tm3 Tm 0.25 0.5 0.4205 1 0.0
Ge4 Ge 0.25 0.5 0.1697 1 0.0
Ge3 Ge 0.25 0 0.6204 1 0.0
Tm1 Tm 0.25 0 0.0728 1 0.0
Ge5 Ge 0.25 0.5 0.9625 1 0.0
